data_2018754
loop_
_publ_author_name
'Suen, Nian-Tzu'
'You, Tae-Soo'
'Bobev, Svilen'

_publ_section_title
;
 Synthesis, crystal structures and chemical bonding of
 RE~5{-~<i>x</i>}Li~<i>x~</i>Ge~4~ (RE = Nd, Sm and Gd; <i>x</i> \\simeq
 1) with the orthorhombic Gd~5~Si~4~ type
;
_journal_coeditor_code FN3120
_journal_issue 1
_journal_name_full 'Acta Crystallographica Section C'
_journal_page_first 1
_journal_page_last 4
_journal_paper_doi 10.1107/S0108270112050032
_journal_volume 69
_journal_year 2013
_chemical_formula_iupac 'Gd3.96 Li1.03 Ge4'
_chemical_formula_sum 'Gd3.96 Ge4 Li1.04'
_chemical_formula_weight 920.66
_chemical_name_systematic
;
Tetragadolinium lithium tetragermanide
;
_space_group_IT_number 62
_symmetry_cell_setting orthorhombic
_symmetry_space_group_name_Hall '-P 2ac 2n'
_symmetry_space_group_name_H-M 'P n m a'
_atom_sites_solution_primary direct
_atom_sites_solution_secondary difmap
_audit_creation_method SHELXL97
_cell_angle_alpha 90.00
_cell_angle_beta 90.00
_cell_angle_gamma 90.00
_cell_formula_units_Z 4
_cell_length_a 7.188(2)
_cell_length_b 14.816(5)
_cell_length_c 7.767(3)
_cell_measurement_reflns_used 999
_cell_measurement_temperature 200(2)
_cell_measurement_theta_max 28.07
_cell_measurement_theta_min 2.75
_cell_volume 827.2(5)
_computing_cell_refinement 'SMART (Bruker, 2002)'
_computing_data_collection 'SMART (Bruker, 2002)'
_computing_data_reduction 'SAINT (Bruker, 2002)'
_computing_molecular_graphics 'SHELXTL (Sheldrick, 2008<i>b</i>)'
_computing_publication_material 'SHELXTL (Sheldrick, 2008<i>b</i>)'
_computing_structure_refinement 'SHELXL97 (Sheldrick, 2008<i>b</i>)'
_computing_structure_solution 'SHELXS97 (Sheldrick, 2008<i>b</i>)'
_diffrn_ambient_temperature 200(2)
_diffrn_measured_fraction_theta_full 1.000
_diffrn_measured_fraction_theta_max 1.000
_diffrn_measurement_device_type 'Bruker SMART CCD area-detector'
_diffrn_measurement_method '\f and \w'
_diffrn_radiation_monochromator graphite
_diffrn_radiation_source 'fine-focus sealed tube'
_diffrn_radiation_type MoK\a
_diffrn_radiation_wavelength 0.71073
_diffrn_reflns_av_R_equivalents 0.1410
_diffrn_reflns_av_sigmaI/netI 0.0656
_diffrn_reflns_limit_h_max 9
_diffrn_reflns_limit_h_min -9
_diffrn_reflns_limit_k_max 19
_diffrn_reflns_limit_k_min -19
_diffrn_reflns_limit_l_max 10
_diffrn_reflns_limit_l_min -10
_diffrn_reflns_number 10177
_diffrn_reflns_theta_full 28.07
_diffrn_reflns_theta_max 28.07
_diffrn_reflns_theta_min 2.75
_exptl_absorpt_coefficient_mu 45.507
_exptl_absorpt_correction_T_max 0.2767
_exptl_absorpt_correction_T_min 0.1812
_exptl_absorpt_correction_type multi-scan
_exptl_absorpt_process_details '(SADABS; Sheldrick, 2008<i>a</i>)'
_exptl_crystal_colour grey
_exptl_crystal_density_diffrn 7.393
_exptl_crystal_density_method 'not measured'
_exptl_crystal_description irregular
_exptl_crystal_F_000 1539
_exptl_crystal_size_max 0.06
_exptl_crystal_size_mid 0.05
_exptl_crystal_size_min 0.04
_refine_diff_density_max 2.346
_refine_diff_density_min -2.659
_refine_ls_extinction_coef 0.00110(10)
_refine_ls_extinction_expression Fc^*^=kFc[1+0.001xFc^2^\l^3^/sin(2\q)]^-1/4^
_refine_ls_extinction_method 'SHELXL97 (Sheldrick, 2008b)'
_refine_ls_goodness_of_fit_ref 1.014
_refine_ls_matrix_type full
_refine_ls_number_parameters 45
_refine_ls_number_reflns 1044
_refine_ls_number_restraints 0
_refine_ls_restrained_S_all 1.014
_refine_ls_R_factor_all 0.0608
_refine_ls_R_factor_gt 0.0396
_refine_ls_shift/su_max 0.000
_refine_ls_shift/su_mean 0.000
_refine_ls_structure_factor_coef Fsqd
_refine_ls_weighting_details 'calc w = 1/[\s^2^(Fo^2^)+(0.0300P)^2^+0.0000P] where P=(Fo^2^+2Fc^2^)/3'
_refine_ls_weighting_scheme calc
_refine_ls_wR_factor_gt 0.0787
_refine_ls_wR_factor_ref 0.0865
_reflns_number_gt 800
_reflns_number_total 1044
_reflns_threshold_expression I>2\s(I)
_cod_data_source_file fn3120.cif
_cod_data_source_block III
_cod_original_sg_symbol_Hall '-p 2ac 2n'
_cod_database_code 2018754
_cod_database_fobs_code 2018754

loop_
_symmetry_equiv_pos_as_xyz
'x, y, z'
'-x+1/2, -y, z+1/2'
'-x, y+1/2, -z'
'x+1/2, -y+1/2, -z+1/2'
'-x, -y, -z'
'x-1/2, y, -z-1/2'
'x, -y-1/2, z'
'-x-1/2, y-1/2, z-1/2'

loop_
_atom_site_type_symbol
_atom_site_label
_atom_site_fract_x
_atom_site_fract_y
_atom_site_fract_z
_atom_site_U_iso_or_equiv
_atom_site_adp_type
_atom_site_calc_flag
_atom_site_refinement_flags
_atom_site_occupancy
_atom_site_symmetry_multiplicity
Gd Gd1 0.01762(9) 0.59847(5) 0.18663(9) 0.0099(2) Uani d . 1 1
Gd Gd2 0.32797(10) 0.12807(5) 0.17807(9) 0.0091(3) Uani d P 0.977(4) 1
Li Li2 0.32797(10) 0.12807(5) 0.17807(9) 0.0091(3) Uani d P 0.023(4) 1
Ge Ge1 0.1626(2) 0.03613(10) 0.46676(19) 0.0108(4) Uani d . 1 1
Ge Ge2 0.0170(3) 0.2500 0.0827(3) 0.0105(5) Uani d S 1 2
Ge Ge3 0.2792(3) 0.2500 0.8658(3) 0.0103(5) Uani d S 1 2
Li Li1 0.154(6) 0.2500 0.531(6) 0.035(11) Uiso d S 1 2

loop_
_atom_site_aniso_label
_atom_site_aniso_U_11
_atom_site_aniso_U_22
_atom_site_aniso_U_33
_atom_site_aniso_U_12
_atom_site_aniso_U_13
_atom_site_aniso_U_23
Gd1 0.0106(4) 0.0096(4) 0.0094(4) 0.0003(3) -0.0001(3) 0.0006(3)
Gd2 0.0106(4) 0.0079(4) 0.0088(4) 0.0000(3) 0.0005(3) 0.0000(3)
Li2 0.0106(4) 0.0079(4) 0.0088(4) 0.0000(3) 0.0005(3) 0.0000(3)
Ge1 0.0126(8) 0.0111(8) 0.0087(7) -0.0009(6) -0.0003(6) 0.0007(6)
Ge2 0.0106(11) 0.0112(12) 0.0098(10) 0.000 0.0013(8) 0.000
Ge3 0.0129(11) 0.0085(11) 0.0095(10) 0.000 0.0002(8) 0.000

loop_
_atom_type_symbol
_atom_type_description
_atom_type_scat_dispersion_real
_atom_type_scat_dispersion_imag
_atom_type_scat_source
Li Li -0.0003 0.0001 'International Tables Vol C Tables 4.2.6.8 and 6.1.1.4'
Ge Ge 0.1547 1.8001 'International Tables Vol C Tables 4.2.6.8 and 6.1.1.4'
Gd Gd -0.1653 3.9035 'International Tables Vol C Tables 4.2.6.8 and 6.1.1.4'

loop_
_geom_angle_atom_site_label_1
_geom_angle_atom_site_label_2
_geom_angle_atom_site_label_3
_geom_angle_site_symmetry_1
_geom_angle_site_symmetry_3
_geom_angle
Ge1 Gd1 Ge3 8_665 2_564 96.91(6)
Ge1 Gd1 Ge2 8_665 5_565 84.26(5)
Ge3 Gd1 Ge2 2_564 5_565 79.04(5)
Ge1 Gd1 Ge3 8_665 5_566 131.95(5)
Ge3 Gd1 Ge3 2_564 5_566 81.72(4)
Ge2 Gd1 Ge3 5_565 5_566 48.10(5)
Ge1 Gd1 Ge1 8_665 3_556 135.60(6)
Ge3 Gd1 Ge1 2_564 3_556 91.33(5)
Ge2 Gd1 Ge1 5_565 3_556 140.07(5)
Ge3 Gd1 Ge1 5_566 3_556 92.38(5)
Ge1 Gd1 Ge1 8_665 7_565 86.82(3)
Ge3 Gd1 Ge1 2_564 7_565 89.56(5)
Ge2 Gd1 Ge1 5_565 7_565 164.54(5)
Ge3 Gd1 Ge1 5_566 7_565 140.88(5)
Ge1 Gd1 Ge1 3_556 7_565 49.56(5)
Ge1 Gd1 Li1 8_665 5_566 148.5(7)
Ge3 Gd1 Li1 2_564 5_566 51.8(7)
Ge2 Gd1 Li1 5_565 5_566 85.8(5)
Ge3 Gd1 Li1 5_566 5_566 50.0(7)
Ge1 Gd1 Li1 3_556 5_566 59.0(5)
Ge1 Gd1 Li1 7_565 5_566 95.3(6)
Ge1 Gd1 Ge1 8_665 4_455 101.04(4)
Ge3 Gd1 Ge1 2_564 4_455 161.24(5)
Ge2 Gd1 Ge1 5_565 4_455 97.30(5)
Ge3 Gd1 Ge1 5_566 4_455 82.26(5)
Ge1 Gd1 Ge1 3_556 4_455 79.64(3)
Ge1 Gd1 Ge1 7_565 4_455 96.78(5)
Li1 Gd1 Ge1 5_566 4_455 109.8(7)
Ge1 Gd1 Li1 8_665 2_564 58.8(5)
Ge3 Gd1 Li1 2_564 2_564 49.6(7)
Ge2 Gd1 Li1 5_565 2_564 49.2(7)
Ge3 Gd1 Li1 5_566 2_564 87.4(5)
Ge1 Gd1 Li1 3_556 2_564 140.6(7)
Ge1 Gd1 Li1 7_565 2_564 115.3(7)
Li1 Gd1 Li1 5_566 2_564 92.6(8)
Ge1 Gd1 Li1 4_455 2_564 139.0(7)
Ge1 Gd1 Gd1 8_665 6_556 152.47(4)
Ge3 Gd1 Gd1 2_564 6_556 110.17(5)
Ge2 Gd1 Gd1 5_565 6_556 95.83(4)
Ge3 Gd1 Gd1 5_566 6_556 51.36(4)
Ge1 Gd1 Gd1 3_556 6_556 51.17(3)
Ge1 Gd1 Gd1 7_565 6_556 97.90(4)
Li1 Gd1 Gd1 5_566 6_556 58.4(7)
Ge1 Gd1 Gd1 4_455 6_556 51.54(3)
Li1 Gd1 Gd1 2_564 6_556 138.3(5)
Ge1 Gd1 Gd1 8_665 6_656 54.06(4)
Ge3 Gd1 Gd1 2_564 6_656 53.95(4)
Ge2 Gd1 Gd1 5_565 6_656 104.92(4)
Ge3 Gd1 Gd1 5_566 6_656 133.88(3)
Ge1 Gd1 Gd1 3_556 6_656 99.91(4)
Ge1 Gd1 Gd1 7_565 6_656 59.68(3)
Li1 Gd1 Gd1 5_566 6_656 100.4(7)
Ge1 Gd1 Gd1 4_455 6_656 143.56(3)
Li1 Gd1 Gd1 2_564 6_656 55.8(7)
Gd1 Gd1 Gd1 6_556 6_656 149.36(4)
Ge1 Gd1 Gd2 8_665 4_455 99.27(4)
Ge3 Gd1 Gd2 2_564 4_455 135.10(4)
Ge2 Gd1 Gd2 5_565 4_455 144.00(4)
Ge3 Gd1 Gd2 5_566 4_455 115.40(4)
Ge1 Gd1 Gd2 3_556 4_455 49.28(3)
Ge1 Gd1 Gd2 7_565 4_455 50.19(3)
Li1 Gd1 Gd2 5_566 4_455 106.2(5)
Ge1 Gd1 Gd2 4_455 4_455 46.74(3)
Li1 Gd1 Gd2 2_564 4_455 156.5(5)
Gd1 Gd1 Gd2 6_556 4_455 65.030(18)
Gd1 Gd1 Gd2 6_656 4_455 105.96(2)
Ge1 Gd2 Ge2 . 6_656 89.38(6)
Ge1 Gd2 Ge1 . 2_554 93.03(3)
Ge2 Gd2 Ge1 6_656 2_554 148.87(5)
Ge1 Gd2 Ge2 . . 99.87(6)
Ge2 Gd2 Ge2 6_656 . 97.62(5)
Ge1 Gd2 Ge2 2_554 . 112.47(5)
Ge1 Gd2 Ge1 . 6_656 114.22(6)
Ge2 Gd2 Ge1 6_656 6_656 98.45(6)
Ge1 Gd2 Ge1 2_554 6_656 52.58(5)
Ge2 Gd2 Ge1 . 6_656 142.25(6)
Ge1 Gd2 Ge3 . 1_554 148.58(6)
Ge2 Gd2 Ge3 6_656 1_554 101.13(5)
Ge1 Gd2 Ge3 2_554 1_554 92.81(5)
Ge2 Gd2 Ge3 . 1_554 49.70(6)
Ge1 Gd2 Ge3 6_656 1_554 93.63(5)
Ge1 Gd2 Li1 . 6_656 156.0(8)
Ge2 Gd2 Li1 6_656 6_656 69.6(7)
Ge1 Gd2 Li1 2_554 6_656 99.2(5)
Ge2 Gd2 Li1 . 6_656 94.4(6)
Ge1 Gd2 Li1 6_656 6_656 60.2(4)
Ge3 Gd2 Li1 1_554 6_656 51.7(7)
Ge1 Gd2 Li1 . . 59.3(4)
Ge2 Gd2 Li1 6_656 . 49.6(7)
Ge1 Gd2 Li1 2_554 . 150.6(5)
Ge2 Gd2 Li1 . . 67.2(6)
Ge1 Gd2 Li1 6_656 . 144.7(7)
Ge3 Gd2 Li1 1_554 . 106.0(5)
Li1 Gd2 Li1 6_656 . 110.3(7)
Ge1 Gd2 Li2 . 7_565 118.22(3)
Ge2 Gd2 Li2 6_656 7_565 51.88(3)
Ge1 Gd2 Li2 2_554 7_565 145.97(3)
Ge2 Gd2 Li2 . 7_565 52.51(3)
Ge1 Gd2 Li2 6_656 7_565 117.16(3)
Ge3 Gd2 Li2 1_554 7_565 53.61(3)
Li1 Gd2 Li2 6_656 7_565 57.6(4)
Li1 Gd2 Li2 . 7_565 59.0(4)
Ge1 Gd2 Gd2 . 7_565 118.22(3)
Ge2 Gd2 Gd2 6_656 7_565 51.88(3)
Ge1 Gd2 Gd2 2_554 7_565 145.97(3)
Ge2 Gd2 Gd2 . 7_565 52.51(3)
Ge1 Gd2 Gd2 6_656 7_565 117.16(3)
Ge3 Gd2 Gd2 1_554 7_565 53.61(3)
Li1 Gd2 Gd2 6_656 7_565 57.6(4)
Li1 Gd2 Gd2 . 7_565 59.0(4)
Li2 Gd2 Gd2 7_565 7_565 0.00(3)
Ge1 Gd2 Gd2 . 6_556 51.31(4)
Ge2 Gd2 Gd2 6_656 6_556 104.77(5)
Ge1 Gd2 Gd2 2_554 6_556 100.84(3)
Ge2 Gd2 Gd2 . 6_556 49.83(4)
Ge1 Gd2 Gd2 6_656 6_556 151.83(3)
Ge3 Gd2 Gd2 1_554 6_556 97.27(4)
Li1 Gd2 Gd2 6_656 6_556 143.7(5)
Li1 Gd2 Gd2 . 6_556 55.1(7)
Li2 Gd2 Gd2 7_565 6_556 90.0
Gd2 Gd2 Gd2 7_565 6_556 90.0
Ge1 Gd2 Li2 . 6_556 51.31(4)
Ge2 Gd2 Li2 6_656 6_556 104.77(5)
Ge1 Gd2 Li2 2_554 6_556 100.84(3)
Ge2 Gd2 Li2 . 6_556 49.83(4)
Ge1 Gd2 Li2 6_656 6_556 151.83(3)
Ge3 Gd2 Li2 1_554 6_556 97.27(4)
Li1 Gd2 Li2 6_656 6_556 143.7(5)
Li1 Gd2 Li2 . 6_556 55.1(7)
Li2 Gd2 Li2 7_565 6_556 90.0
Gd2 Gd2 Li2 7_565 6_556 90.0
Gd2 Gd2 Li2 6_556 6_556 0.00(3)
Ge1 Ge1 Gd2 5_556 . 135.58(9)
Ge1 Ge1 Li2 5_556 2 64.67(6)
Gd2 Ge1 Li2 . 2 144.86(6)
Ge1 Ge1 Gd2 5_556 2 64.67(6)
Gd2 Ge1 Gd2 . 2 144.86(6)
Li2 Ge1 Gd2 2 2 0.00(4)
Ge1 Ge1 Li2 5_556 6_556 62.75(6)
Gd2 Ge1 Li2 . 6_556 79.82(4)
Li2 Ge1 Li2 2 6_556 127.42(5)
Gd2 Ge1 Li2 2 6_556 127.42(5)
Ge1 Ge1 Gd2 5_556 6_556 62.75(6)
Gd2 Ge1 Gd2 . 6_556 79.82(4)
Li2 Ge1 Gd2 2 6_556 127.42(5)
Gd2 Ge1 Gd2 2 6_556 127.42(5)
Li2 Ge1 Gd2 6_556 6_556 0.000(16)
Ge1 Ge1 Gd1 5_556 8_656 133.99(9)
Gd2 Ge1 Gd1 . 8_656 88.93(5)
Li2 Ge1 Gd1 2 8_656 85.38(5)
Gd2 Ge1 Gd1 2 8_656 85.38(5)
Li2 Ge1 Gd1 6_556 8_656 133.59(6)
Gd2 Ge1 Gd1 6_556 8_656 133.59(6)
Ge1 Ge1 Gd1 5_556 3_546 65.28(6)
Gd2 Ge1 Gd1 . 3_546 134.54(6)
Li2 Ge1 Gd1 2 3_546 76.88(4)
Gd2 Ge1 Gd1 2 3_546 76.88(4)
Li2 Ge1 Gd1 6_556 3_546 81.71(5)
Gd2 Ge1 Gd1 6_556 3_546 81.71(5)
Gd1 Ge1 Gd1 8_656 3_546 74.76(4)
Ge1 Ge1 Gd1 5_556 7_565 65.16(6)
Gd2 Ge1 Gd1 . 7_565 84.12(5)
Li2 Ge1 Gd1 2 7_565 82.43(5)
Gd2 Ge1 Gd1 2 7_565 82.43(5)
Li2 Ge1 Gd1 6_556 7_565 76.14(4)
Gd2 Ge1 Gd1 6_556 7_565 76.14(4)
Gd1 Ge1 Gd1 8_656 7_565 147.62(6)
Gd1 Ge1 Gd1 3_546 7_565 130.44(5)
Ge1 Ge1 Li1 5_556 . 110.8(8)
Gd2 Ge1 Li1 . . 70.2(8)
Li2 Ge1 Li1 2 . 137.1(8)
Gd2 Ge1 Li1 2 . 137.1(8)
Li2 Ge1 Li1 6_556 . 65.9(8)
Gd2 Ge1 Li1 6_556 . 65.9(8)
Gd1 Ge1 Li1 8_656 . 67.9(8)
Gd1 Ge1 Li1 3_546 . 64.4(8)
Gd1 Ge1 Li1 7_565 . 136.9(8)
Ge1 Ge1 Gd1 5_556 4 119.42(9)
Gd2 Ge1 Gd1 . 4 72.51(4)
Li2 Ge1 Gd1 2 4 72.37(4)
Gd2 Ge1 Gd1 2 4 72.37(4)
Li2 Ge1 Gd1 6_556 4 136.86(5)
Gd2 Ge1 Gd1 6_556 4 136.86(5)
Gd1 Ge1 Gd1 8_656 4 78.96(5)
Gd1 Ge1 Gd1 3_546 4 140.74(5)
Gd1 Ge1 Gd1 7_565 4 68.78(4)
Li1 Ge1 Gd1 . 4 129.7(8)
Ge3 Ge2 Li1 1_554 6_556 119.6(9)
Ge3 Ge2 Li2 1_554 6_556 140.30(4)
Li1 Ge2 Li2 6_556 6_556 76.3(7)
Ge3 Ge2 Gd2 1_554 6_556 140.30(4)
Li1 Ge2 Gd2 6_556 6_556 76.3(7)
Li2 Ge2 Gd2 6_556 6_556 0.00(4)
Ge3 Ge2 Li2 1_554 4_455 140.30(4)
Li1 Ge2 Li2 6_556 4_455 76.3(7)
Li2 Ge2 Li2 6_556 4_455 76.24(6)
Gd2 Ge2 Li2 6_556 4_455 76.24(6)
Ge3 Ge2 Gd2 1_554 4_455 140.30(4)
Li1 Ge2 Gd2 6_556 4_455 76.3(7)
Li2 Ge2 Gd2 6_556 4_455 76.24(6)
Gd2 Ge2 Gd2 6_556 4_455 76.24(6)
Li2 Ge2 Gd2 4_455 4_455 0.00(3)
Ge3 Ge2 Gd2 1_554 . 66.72(6)
Li1 Ge2 Gd2 6_556 . 142.51(3)
Li2 Ge2 Gd2 6_556 . 79.36(4)
Gd2 Ge2 Gd2 6_556 . 79.36(4)
Li2 Ge2 Gd2 4_455 . 124.53(8)
Gd2 Ge2 Gd2 4_455 . 124.53(8)
Ge3 Ge2 Gd2 1_554 7_565 66.72(6)
Li1 Ge2 Gd2 6_556 7_565 142.51(3)
Li2 Ge2 Gd2 6_556 7_565 124.53(8)
Gd2 Ge2 Gd2 6_556 7_565 124.53(8)
Li2 Ge2 Gd2 4_455 7_565 79.36(4)
Gd2 Ge2 Gd2 4_455 7_565 79.36(4)
Gd2 Ge2 Gd2 . 7_565 74.99(6)
Ge3 Ge2 Li2 1_554 7_565 66.72(6)
Li1 Ge2 Li2 6_556 7_565 142.51(3)
Li2 Ge2 Li2 6_556 7_565 124.53(8)
Gd2 Ge2 Li2 6_556 7_565 124.53(8)
Li2 Ge2 Li2 4_455 7_565 79.36(4)
Gd2 Ge2 Li2 4_455 7_565 79.36(4)
Gd2 Ge2 Li2 . 7_565 74.99(6)
Gd2 Ge2 Li2 7_565 7_565 0.00(3)
Ge3 Ge2 Gd1 1_554 3_545 66.89(5)
Li1 Ge2 Gd1 6_556 3_545 72.9(6)
Li2 Ge2 Gd1 6_556 3_545 86.77(4)
Gd2 Ge2 Gd1 6_556 3_545 86.77(4)
Li2 Ge2 Gd1 4_455 3_545 147.58(8)
Gd2 Ge2 Gd1 4_455 3_545 147.58(8)
Gd2 Ge2 Gd1 . 3_545 77.68(3)
Gd2 Ge2 Gd1 7_565 3_545 132.41(7)
Li2 Ge2 Gd1 7_565 3_545 132.41(7)
Ge3 Ge2 Gd1 1_554 5_565 66.89(5)
Li1 Ge2 Gd1 6_556 5_565 72.9(6)
Li2 Ge2 Gd1 6_556 5_565 147.58(8)
Gd2 Ge2 Gd1 6_556 5_565 147.58(8)
Li2 Ge2 Gd1 4_455 5_565 86.77(4)
Gd2 Ge2 Gd1 4_455 5_565 86.77(4)
Gd2 Ge2 Gd1 . 5_565 132.41(7)
Gd2 Ge2 Gd1 7_565 5_565 77.68(3)
Li2 Ge2 Gd1 7_565 5_565 77.68(3)
Gd1 Ge2 Gd1 3_545 5_565 93.65(7)
Ge2 Ge3 Li1 1_556 . 112.7(9)
Ge2 Ge3 Li1 1_556 6_657 121.6(9)
Li1 Ge3 Li1 . 6_657 125.7(13)
Ge2 Ge3 Gd1 1_556 8_656 131.91(3)
Li1 Ge3 Gd1 . 8_656 73.9(6)
Li1 Ge3 Gd1 6_657 8_656 70.6(6)
Ge2 Ge3 Gd1 1_556 2_565 131.91(3)
Li1 Ge3 Gd1 . 2_565 73.9(6)
Li1 Ge3 Gd1 6_657 2_565 70.6(6)
Gd1 Ge3 Gd1 8_656 2_565 96.13(7)
Ge2 Ge3 Li2 1_556 1_556 63.57(6)
Li1 Ge3 Li2 . 1_556 142.2(2)
Li1 Ge3 Li2 6_657 1_556 70.2(7)
Gd1 Ge3 Li2 8_656 1_556 82.54(4)
Gd1 Ge3 Li2 2_565 1_556 138.85(8)
Ge2 Ge3 Gd2 1_556 1_556 63.57(6)
Li1 Ge3 Gd2 . 1_556 142.2(2)
Li1 Ge3 Gd2 6_657 1_556 70.2(7)
Gd1 Ge3 Gd2 8_656 1_556 82.54(4)
Gd1 Ge3 Gd2 2_565 1_556 138.85(8)
Li2 Ge3 Gd2 1_556 1_556 0.00(3)
Ge2 Ge3 Li2 1_556 7_566 63.57(6)
Li1 Ge3 Li2 . 7_566 142.2(2)
Li1 Ge3 Li2 6_657 7_566 70.2(7)
Gd1 Ge3 Li2 8_656 7_566 138.85(8)
Gd1 Ge3 Li2 2_565 7_566 82.54(4)
Li2 Ge3 Li2 1_556 7_566 72.79(6)
Gd2 Ge3 Li2 1_556 7_566 72.79(6)
Ge2 Ge3 Gd2 1_556 7_566 63.57(6)
Li1 Ge3 Gd2 . 7_566 142.2(2)
Li1 Ge3 Gd2 6_657 7_566 70.2(7)
Gd1 Ge3 Gd2 8_656 7_566 138.85(8)
Gd1 Ge3 Gd2 2_565 7_566 82.54(4)
Li2 Ge3 Gd2 1_556 7_566 72.79(6)
Gd2 Ge3 Gd2 1_556 7_566 72.79(6)
Li2 Ge3 Gd2 7_566 7_566 0.00(3)
Ge2 Ge3 Gd1 1_556 3_546 65.01(5)
Li1 Ge3 Gd1 . 3_546 69.7(6)
Li1 Ge3 Gd1 6_657 3_546 133.77(10)
Gd1 Ge3 Gd1 8_656 3_546 74.68(3)
Gd1 Ge3 Gd1 2_565 3_546 143.61(7)
Li2 Ge3 Gd1 1_556 3_546 75.88(4)
Gd2 Ge3 Gd1 1_556 3_546 75.88(4)
Li2 Ge3 Gd1 7_566 3_546 127.50(7)
Gd2 Ge3 Gd1 7_566 3_546 127.50(7)
Ge2 Ge3 Gd1 1_556 5_566 65.01(5)
Li1 Ge3 Gd1 . 5_566 69.7(6)
Li1 Ge3 Gd1 6_657 5_566 133.77(10)
Gd1 Ge3 Gd1 8_656 5_566 143.61(7)
Gd1 Ge3 Gd1 2_565 5_566 74.68(3)
Li2 Ge3 Gd1 1_556 5_566 127.50(7)
Gd2 Ge3 Gd1 1_556 5_566 127.50(7)
Li2 Ge3 Gd1 7_566 5_566 75.88(4)
Gd2 Ge3 Gd1 7_566 5_566 75.88(4)
Gd1 Ge3 Gd1 3_546 5_566 91.89(7)
Ge3 Li1 Ge2 . 6_656 89.6(13)
Ge3 Li1 Ge3 . 6_557 92.4(13)
Ge2 Li1 Ge3 6_656 6_557 178.0(18)
Ge3 Li1 Ge1 . . 98.0(8)
Ge2 Li1 Ge1 6_656 . 86.1(8)
Ge3 Li1 Ge1 6_557 . 93.6(8)
Ge3 Li1 Ge1 . 7_565 98.0(8)
Ge2 Li1 Ge1 6_656 7_565 86.1(8)
Ge3 Li1 Ge1 6_557 7_565 93.6(8)
Ge1 Li1 Ge1 . 7_565 162.1(16)
Ge3 Li1 Gd1 . 3_546 60.3(7)
Ge2 Li1 Gd1 6_656 3_546 123.7(10)
Ge3 Li1 Gd1 6_557 3_546 57.5(7)
Ge1 Li1 Gd1 . 3_546 56.7(3)
Ge1 Li1 Gd1 7_565 3_546 139.9(13)
Ge3 Li1 Li2 . 6_556 132.9(11)
Ge2 Li1 Li2 6_656 6_556 120.3(12)
Ge3 Li1 Li2 6_557 6_556 58.1(7)
Ge1 Li1 Li2 . 6_556 53.9(4)
Ge1 Li1 Li2 7_565 6_556 117.9(12)
Gd1 Li1 Li2 3_546 6_556 72.7(6)
Ge3 Li1 Gd2 . 6_556 132.9(11)
Ge2 Li1 Gd2 6_656 6_556 120.3(12)
Ge3 Li1 Gd2 6_557 6_556 58.1(7)
Ge1 Li1 Gd2 . 6_556 53.9(4)
Ge1 Li1 Gd2 7_565 6_556 117.9(12)
Gd1 Li1 Gd2 3_546 6_556 72.7(6)
Li2 Li1 Gd2 6_556 6_556 0.00(3)
Ge3 Li1 Li2 . 4_455 132.9(11)
Ge2 Li1 Li2 6_656 4_455 120.3(12)
Ge3 Li1 Li2 6_557 4_455 58.1(7)
Ge1 Li1 Li2 . 4_455 117.9(12)
Ge1 Li1 Li2 7_565 4_455 53.9(4)
Gd1 Li1 Li2 3_546 4_455 114.5(12)
Li2 Li1 Li2 6_556 4_455 64.8(8)
Gd2 Li1 Li2 6_556 4_455 64.8(8)
Ge3 Li1 Gd2 . 4_455 132.9(11)
Ge2 Li1 Gd2 6_656 4_455 120.3(12)
Ge3 Li1 Gd2 6_557 4_455 58.1(7)
Ge1 Li1 Gd2 . 4_455 117.9(12)
Ge1 Li1 Gd2 7_565 4_455 53.9(4)
Gd1 Li1 Gd2 3_546 4_455 114.5(12)
Li2 Li1 Gd2 6_556 4_455 64.8(8)
Gd2 Li1 Gd2 6_556 4_455 64.8(8)
Li2 Li1 Gd2 4_455 4_455 0.000(17)
Ge3 Li1 Gd1 . 5_566 60.3(7)
Ge2 Li1 Gd1 6_656 5_566 123.7(10)
Ge3 Li1 Gd1 6_557 5_566 57.5(7)
Ge1 Li1 Gd1 . 5_566 139.9(13)
Ge1 Li1 Gd1 7_565 5_566 56.7(3)
Gd1 Li1 Gd1 3_546 5_566 83.4(10)
Li2 Li1 Gd1 6_556 5_566 114.5(12)
Gd2 Li1 Gd1 6_556 5_566 114.5(12)
Li2 Li1 Gd1 4_455 5_566 72.7(6)
Gd2 Li1 Gd1 4_455 5_566 72.7(6)
Ge3 Li1 Gd1 . 8_656 56.5(7)
Ge2 Li1 Gd1 6_656 8_656 57.9(7)
Ge3 Li1 Gd1 6_557 8_656 123.4(10)
Ge1 Li1 Gd1 . 8_656 53.3(3)
Ge1 Li1 Gd1 7_565 8_656 132.8(13)
Gd1 Li1 Gd1 3_546 8_656 65.9(5)
Li2 Li1 Gd1 6_556 8_656 107.06(13)
Gd2 Li1 Gd1 6_556 8_656 107.06(13)
Li2 Li1 Gd1 4_455 8_656 170.1(11)
Gd2 Li1 Gd1 4_455 8_656 170.1(11)
Gd1 Li1 Gd1 5_566 8_656 116.8(13)

loop_
_geom_bond_atom_site_label_1
_geom_bond_atom_site_label_2
_geom_bond_site_symmetry_2
_geom_bond_distance
Gd1 Ge1 8_665 3.0088(18)
Gd1 Ge3 2_564 3.0182(17)
Gd1 Ge2 5_565 3.0785(18)
Gd1 Ge3 5_566 3.1240(17)
Gd1 Ge1 3_556 3.1271(18)
Gd1 Ge1 7_565 3.1301(18)
Gd1 Li1 5_566 3.37(3)
Gd1 Ge1 4_455 3.4508(18)
Gd1 Li1 2_564 3.48(3)
Gd1 Gd1 6_556 3.7265(12)
Gd1 Gd1 6_656 3.7265(12)
Gd1 Gd2 4_455 3.7720(14)
Gd2 Ge1 . 2.8803(17)
Gd2 Ge2 6_656 2.9264(19)
Gd2 Ge1 2_554 2.9354(18)
Gd2 Ge2 . 2.9681(19)
Gd2 Ge1 6_656 2.9845(18)
Gd2 Ge3 1_554 3.0447(19)
Gd2 Li1 6_656 3.37(4)
Gd2 Li1 . 3.51(4)
Gd2 Li2 7_565 3.6131(18)
Gd2 Gd2 7_565 3.6131(18)
Gd2 Gd2 6_556 3.7637(12)
Gd2 Li2 6_556 3.7637(12)
Ge1 Ge1 5_556 2.623(3)
Ge1 Li2 2 2.9355(18)
Ge1 Gd2 2 2.9355(18)
Ge1 Li2 6_556 2.9845(18)
Ge1 Gd2 6_556 2.9845(18)
Ge1 Gd1 8_656 3.0088(18)
Ge1 Gd1 3_546 3.1272(18)
Ge1 Gd1 7_565 3.1301(18)
Ge1 Li1 . 3.208(7)
Ge1 Gd1 4 3.4509(18)
Ge2 Ge3 1_554 2.528(3)
Ge2 Li1 6_556 2.75(4)
Ge2 Li2 6_556 2.9264(19)
Ge2 Gd2 6_556 2.9264(19)
Ge2 Li2 4_455 2.9264(19)
Ge2 Gd2 4_455 2.9264(19)
Ge2 Gd2 7_565 2.9681(19)
Ge2 Li2 7_565 2.9681(19)
Ge2 Gd1 3_545 3.0784(18)
Ge2 Gd1 5_565 3.0785(18)
Ge3 Ge2 1_556 2.528(3)
Ge3 Li1 . 2.75(4)
Ge3 Li1 6_657 2.81(4)
Ge3 Gd1 8_656 3.0181(16)
Ge3 Gd1 2_565 3.0181(16)
Ge3 Li2 1_556 3.0447(19)
Ge3 Gd2 1_556 3.0447(19)
Ge3 Li2 7_566 3.0448(19)
Ge3 Gd2 7_566 3.0448(19)
Ge3 Gd1 3_546 3.1240(17)
Ge3 Gd1 5_566 3.1240(17)
Li1 Ge2 6_656 2.75(4)
Li1 Ge3 6_557 2.81(4)
Li1 Ge1 7_565 3.208(7)
Li1 Gd1 3_546 3.37(3)
Li1 Li2 6_556 3.37(4)
Li1 Gd2 6_556 3.37(4)
Li1 Li2 4_455 3.37(4)
Li1 Gd2 4_455 3.37(4)
Li1 Gd1 5_566 3.37(3)
Li1 Gd1 8_656 3.48(3)
